data_2203499
loop_
_publ_author_name
'L\"u, Xingqiang'
'Su, Chengyong'
'Kang, Beisheng'
'Ng, Seik Weng'

_publ_section_title
;
 <i>N</i>,<i>N</i>'-Bis(2-pyridylethyl)pyromellitic diimide
;
_journal_issue 4
_journal_name_full 'Acta Crystallographica Section E'
_journal_page_first o566
_journal_page_last o567
_journal_paper_doi 10.1107/S1600536804005409
_journal_volume 60
_journal_year 2004
_chemical_formula_iupac 'C24 H18 N4 O4'
_chemical_formula_moiety 'C24 H18 N4 O4'
_chemical_formula_sum 'C24 H18 N4 O4'
_chemical_formula_weight 426.42
_chemical_name_systematic
;
N,N'-bis(2-pyridylethyl)pyromellitic diimide
;
_space_group_IT_number 14
_symmetry_cell_setting monoclinic
_symmetry_space_group_name_Hall '-P 2yn'
_symmetry_space_group_name_H-M 'P 1 21/n 1'
_atom_sites_solution_hydrogens geom
_atom_sites_solution_primary direct
_atom_sites_solution_secondary difmap
_audit_creation_method SHELXL-97
_cell_angle_alpha 90.00
_cell_angle_beta 93.422(2)
_cell_angle_gamma 90.00
_cell_formula_units_Z 2
_cell_length_a 5.2484(7)
_cell_length_b 8.1250(10)
_cell_length_c 23.398(3)
_cell_measurement_reflns_used 748
_cell_measurement_temperature 298(2)
_cell_measurement_theta_max 26.5
_cell_measurement_theta_min 2.7
_cell_volume 996.0(2)
_computing_cell_refinement 'SAINT (Bruker, 1999)'
_computing_data_collection 'SMART (Bruker, 1999)'
_computing_data_reduction SAINT
_computing_molecular_graphics 'ORTEPII (Johnson, 1976)'
_computing_publication_material SHELXL97
_computing_structure_refinement 'SHELXL97 (Sheldrick, 1997)'
_computing_structure_solution 'SHELXS97 (Sheldrick, 1997)'
_diffrn_ambient_temperature 298(2)
_diffrn_measured_fraction_theta_full 1.00
_diffrn_measured_fraction_theta_max 1.00
_diffrn_measurement_device_type 'Bruker SMART area-detector'
_diffrn_measurement_method '\f and \w'
_diffrn_radiation_monochromator graphite
_diffrn_radiation_source 'medium-focus sealed tube'
_diffrn_radiation_type MoK\a
_diffrn_radiation_wavelength 0.71073
_diffrn_reflns_av_R_equivalents 0.0227
_diffrn_reflns_av_sigmaI/netI 0.0264
_diffrn_reflns_limit_h_max 6
_diffrn_reflns_limit_h_min -6
_diffrn_reflns_limit_k_max 10
_diffrn_reflns_limit_k_min -8
_diffrn_reflns_limit_l_max 29
_diffrn_reflns_limit_l_min -29
_diffrn_reflns_number 6073
_diffrn_reflns_theta_full 27.0
_diffrn_reflns_theta_max 27.0
_diffrn_reflns_theta_min 1.7
_diffrn_standards_decay_% 0
_diffrn_standards_number 0
_exptl_absorpt_coefficient_mu 0.100
_exptl_absorpt_correction_type none
_exptl_crystal_colour Colourless
_exptl_crystal_density_diffrn 1.422
_exptl_crystal_density_method 'not measured'
_exptl_crystal_description Block
_exptl_crystal_F_000 444
_exptl_crystal_size_max 0.50
_exptl_crystal_size_mid 0.17
_exptl_crystal_size_min 0.15
_refine_diff_density_max 0.13
_refine_diff_density_min -0.26
_refine_ls_extinction_method none
_refine_ls_goodness_of_fit_ref 1.03
_refine_ls_hydrogen_treatment constr
_refine_ls_matrix_type full
_refine_ls_number_parameters 145
_refine_ls_number_reflns 2171
_refine_ls_number_restraints 0
_refine_ls_restrained_S_all 1.03
_refine_ls_R_factor_all 0.069
_refine_ls_R_factor_gt 0.043
_refine_ls_shift/su_max 0.001
_refine_ls_shift/su_mean 0.001
_refine_ls_structure_factor_coef Fsqd
_refine_ls_weighting_details 'calc w = 1/[\s^2^(Fo^2^)+(0.0666P)^2^+0.0976P] where P = (Fo^2^+2Fc^2^)/3'
_refine_ls_weighting_scheme calc
_refine_ls_wR_factor_gt 0.108
_refine_ls_wR_factor_ref 0.124
_reflns_number_gt 1469
_reflns_number_total 2171
_reflns_threshold_expression I>2\s(I)
_cod_data_source_file su6084.cif
_cod_data_source_block I
_cod_depositor_comments
;
The following automatic conversions were performed:
'_symmetry_cell_setting' value 'Monoclinic' changed to 'monoclinic'
according to '/home/saulius/struct/CIF-dictionaries/cif_core.dic'
dictionary named 'cif_core.dic' version 2.4.1 from
2010-06-29.

'_exptl_absorpt_correction_type' value 'None' changed to
'none' according to '/home/saulius/struct/CIF-dictionaries/cif_core.dic'
dictionary named 'cif_core.dic' version 2.4.1 from 2010-06-29.

Automatic conversion script
Id: cif_fix_enum 1527 2010-12-29 10:47:43Z saulius 

The following automatic conversions were performed:

'_symmetry_cell_setting' value 'Monoclinic' changed to 'monoclinic'
according to /home/saulius/struct/CIF-dictionaries/cif_core.dic
dictionary named 'cif_core.dic' version 2.4.1 from
2010-06-29.

'_exptl_absorpt_correction_type' value 'None' changed to
'none' according to
/home/saulius/struct/CIF-dictionaries/cif_core.dic dictionary named
'cif_core.dic' version 2.4.1 from 2010-06-29.

Automatic conversion script
Id: cif_fix_values 1715 2011-07-08 13:25:40Z adriana 
;
_cod_original_sg_symbol_H-M 'P 21/n'
_cod_database_code 2203499
_cod_database_fobs_code 2203499

loop_
_symmetry_equiv_pos_as_xyz
'x, y, z'
'x+1/2, -y+1/2, z+1/2'
'-x, -y, -z'
'-x-1/2, y-1/2, -z-1/2'

loop_
_atom_site_label
_atom_site_fract_x
_atom_site_fract_y
_atom_site_fract_z
_atom_site_U_iso_or_equiv
_atom_site_adp_type
_atom_site_calc_flag
_atom_site_refinement_flags
_atom_site_occupancy
_atom_site_type_symbol
O1 0.0045(2) 0.17145(15) 0.51859(5) 0.0599(3) Uani d . 1 O
O2 0.7230(2) 0.26283(16) 0.63290(5) 0.0621(4) Uani d . 1 O
N1 0.2161(3) -0.3535(2) 0.63783(6) 0.0608(4) Uani d . 1 N
N2 0.3532(3) 0.18215(17) 0.58342(5) 0.0503(4) Uani d . 1 N
C1 0.1989(4) -0.4709(2) 0.67734(8) 0.0655(5) Uani d . 1 C
H1 0.0647 -0.5455 0.6729 0.079 Uiso calc R 1 H
C2 0.3662(4) -0.4881(2) 0.72391(7) 0.0652(5) Uani d . 1 C
H2 0.3465 -0.5719 0.7504 0.078 Uiso calc R 1 H
C3 0.5629(4) -0.3792(3) 0.73054(8) 0.0737(6) Uani d . 1 C
H3 0.6795 -0.3863 0.7620 0.088 Uiso calc R 1 H
C4 0.5862(4) -0.2585(2) 0.69008(8) 0.0638(5) Uani d . 1 C
H4 0.7207 -0.1839 0.6937 0.077 Uiso calc R 1 H
C5 0.4101(3) -0.2483(2) 0.64420(7) 0.0468(4) Uani d . 1 C
C6 0.4265(4) -0.1141(2) 0.60021(7) 0.0556(4) Uani d . 1 C
H6a 0.3463 -0.1511 0.5640 0.067 Uiso calc R 1 H
H6b 0.6043 -0.0907 0.5944 0.067 Uiso calc R 1 H
C7 0.2959(3) 0.0416(2) 0.61904(7) 0.0533(4) Uani d . 1 C
H7a 0.1128 0.0241 0.6173 0.064 Uiso calc R 1 H
H7b 0.3509 0.0654 0.6585 0.064 Uiso calc R 1 H
C8 0.2041(3) 0.2325(2) 0.53506(7) 0.0465(4) Uani d . 1 C
C9 0.3415(3) 0.37443(19) 0.51135(6) 0.0433(4) Uani d . 1 C
C10 0.5570(3) 0.40575(19) 0.54686(6) 0.0430(4) Uani d . 1 C
C11 0.5664(3) 0.2803(2) 0.59351(7) 0.0483(4) Uani d . 1 C
C12 0.7227(3) 0.5330(2) 0.53708(6) 0.0457(4) Uani d . 1 C
H12 0.8663 0.5549 0.5611 0.055 Uiso calc R 1 H

loop_
_atom_site_aniso_label
_atom_site_aniso_U_11
_atom_site_aniso_U_22
_atom_site_aniso_U_33
_atom_site_aniso_U_12
_atom_site_aniso_U_13
_atom_site_aniso_U_23
O1 0.0585(8) 0.0573(7) 0.0624(7) -0.0036(6) -0.0093(6) -0.0007(6)
O2 0.0650(8) 0.0714(8) 0.0477(7) 0.0018(6) -0.0143(6) 0.0123(6)
N1 0.0574(9) 0.0709(10) 0.0527(8) -0.0103(7) -0.0079(7) 0.0060(7)
N2 0.0529(8) 0.0496(8) 0.0479(7) 0.0037(7) -0.0017(6) 0.0072(6)
C1 0.0649(12) 0.0669(12) 0.0643(11) -0.0148(10) 0.0015(9) 0.0050(10)
C2 0.0798(14) 0.0610(12) 0.0545(10) 0.0048(10) 0.0033(9) 0.0108(8)
C3 0.0793(14) 0.0744(13) 0.0636(12) 0.0056(11) -0.0266(10) 0.0083(10)
C4 0.0591(11) 0.0563(11) 0.0729(12) -0.0065(9) -0.0213(9) 0.0034(9)
C5 0.0484(9) 0.0463(9) 0.0454(8) 0.0053(7) 0.0010(7) -0.0039(7)
C6 0.0621(11) 0.0552(10) 0.0495(9) 0.0033(9) 0.0032(8) 0.0015(8)
C7 0.0554(10) 0.0533(10) 0.0512(9) 0.0060(8) 0.0039(7) 0.0088(8)
C8 0.0485(9) 0.0453(9) 0.0453(8) 0.0078(7) -0.0008(7) -0.0030(7)
C9 0.0456(9) 0.0415(8) 0.0422(8) 0.0078(7) -0.0022(6) -0.0043(6)
C10 0.0460(9) 0.0441(9) 0.0382(7) 0.0099(7) -0.0021(6) -0.0011(6)
C11 0.0500(9) 0.0525(10) 0.0418(8) 0.0096(8) -0.0021(7) 0.0000(7)
C12 0.0447(9) 0.0507(9) 0.0404(8) 0.0078(7) -0.0080(6) -0.0025(7)

loop_
_atom_type_symbol
_atom_type_description
_atom_type_scat_dispersion_real
_atom_type_scat_dispersion_imag
_atom_type_scat_source
C C 0.0033 0.0016 'International Tables Vol C Tables 4.2.6.8 and 6.1.1.4'
H H 0.0000 0.0000 'International Tables Vol C Tables 4.2.6.8 and 6.1.1.4'
N N 0.0061 0.0033 'International Tables Vol C Tables 4.2.6.8 and 6.1.1.4'
O O 0.0106 0.0060 'International Tables Vol C Tables 4.2.6.8 and 6.1.1.4'

loop_
_geom_angle_atom_site_label_1
_geom_angle_atom_site_label_2
_geom_angle_atom_site_label_3
_geom_angle_site_symmetry_1
_geom_angle_site_symmetry_3
_geom_angle
_geom_angle_publ_flag
C1 N1 C5 . . 117.7(2) yes
C7 N2 C8 . . 124.60(10) yes
C7 N2 C11 . . 123.20(10) yes
C8 N2 C11 . . 112.20(10) yes
N1 C1 C2 . . 124.0(2) yes
C1 C2 C3 . . 118.1(2) yes
C2 C3 C4 . . 118.9(2) yes
C3 C4 C5 . . 119.8(2) yes
N1 C5 C4 . . 121.5(2) yes
N1 C5 C6 . . 117.6(2) yes
C4 C5 C6 . . 120.9(2) yes
C5 C6 C7 . . 111.10(10) yes
N2 C7 C6 . . 112.10(10) yes
O1 C8 N2 . . 125.0(2) yes
O1 C8 C9 . . 129.4(2) yes
N2 C8 C9 . . 105.60(10) yes
C8 C9 C10 . . 108.40(10) yes
C8 C9 C12 . 3_666 128.9(2) yes
C10 C9 C12 . 3_666 122.7(2) yes
C9 C10 C11 . . 107.70(10) yes
C9 C10 C12 . . 122.60(10) yes
C11 C10 C12 . . 129.80(10) yes
O2 C11 N2 . . 124.8(2) yes
O2 C11 C10 . . 129.1(2) yes
N2 C11 C10 . . 106.10(10) yes
N1 C1 H1 . . 118.0 no
C2 C1 H1 . . 118.0 no
C3 C2 H2 . . 120.9 no
C1 C2 H2 . . 120.9 no
C2 C3 H3 . . 120.5 no
C4 C3 H3 . . 120.5 no
C3 C4 H4 . . 120.1 no
C5 C4 H4 . . 120.1 no
C5 C6 H6a . . 109.4 no
C7 C6 H6a . . 109.4 no
C5 C6 H6b . . 109.4 no
C7 C6 H6b . . 109.4 no
H6a C6 H6b . . 108.0 no
N2 C7 H7a . . 109.2 no
C6 C7 H7a . . 109.2 no
N2 C7 H7b . . 109.2 no
C6 C7 H7b . . 109.2 no
H7a C7 H7b . . 107.9 no
C10 C12 H12 . . 122.7 no
C9 C12 H12 3_666 . 122.7 no

loop_
_geom_bond_atom_site_label_1
_geom_bond_atom_site_label_2
_geom_bond_site_symmetry_2
_geom_bond_distance
_geom_bond_publ_flag
O1 C8 . 1.201(2) yes
O2 C11 . 1.206(2) yes
N1 C1 . 1.335(2) yes
N1 C5 . 1.331(2) yes
N2 C11 . 1.383(2) yes
N2 C7 . 1.456(2) yes
N2 C8 . 1.398(2) yes
C1 C2 . 1.365(2) yes
C2 C3 . 1.362(3) yes
C3 C4 . 1.373(3) yes
C4 C5 . 1.377(2) yes
C5 C6 . 1.505(2) yes
C6 C7 . 1.517(2) yes
C8 C9 . 1.485(2) yes
C9 C10 . 1.386(2) yes
C9 C12 3_666 1.385(2) yes
C10 C11 . 1.492(2) yes
C10 C12 . 1.379(2) yes
C1 H1 . 0.93 no
C2 H2 . 0.93 no
C3 H3 . 0.93 no
C4 H4 . 0.93 no
C6 H6a . 0.97 no
C6 H6b . 0.97 no
C7 H7a . 0.97 no
C7 H7b . 0.97 no
C12 H12 . 0.93 no

loop_
_geom_torsion_atom_site_label_1
_geom_torsion_atom_site_label_2
_geom_torsion_atom_site_label_3
_geom_torsion_atom_site_label_4
_geom_torsion_site_symmetry_1
_geom_torsion_site_symmetry_4
_geom_torsion
_geom_torsion_publ_flag
C5 N1 C1 C2 . . 0.7(3) no
N1 C1 C2 C3 . . 0.0(3) no
C1 C2 C3 C4 . . -0.7(3) no
C2 C3 C4 C5 . . 0.8(3) no
C1 N1 C5 C4 . . -0.5(3) no
C1 N1 C5 C6 . . -178.9(2) no
C3 C4 C5 N1 . . -0.2(3) no
C3 C4 C5 C6 . . 178.1(2) no
N1 C5 C6 C7 . . 93.2(2) no
C4 C5 C6 C7 . . -85.2(2) no
C11 N2 C7 C6 . . -86.3(2) no
C8 N2 C7 C6 . . 92.7(2) no
C5 C6 C7 N2 . . 168.3(2) no
C11 N2 C8 O1 . . -177.0(2) no
C7 N2 C8 O1 . . 3.9(3) no
C11 N2 C8 C9 . . 1.6(2) no
C7 N2 C8 C9 . . -177.50(10) no
O1 C8 C9 C12 . 3_666 -2.9(3) no
N2 C8 C9 C12 . 3_666 178.6(2) no
O1 C8 C9 C10 . . 176.5(2) no
N2 C8 C9 C10 . . -2.0(2) no
C12 C9 C10 C12 3_666 . 0.8(2) no
C8 C9 C10 C12 . . -178.60(10) no
C12 C9 C10 C11 3_666 . -178.90(10) no
C8 C9 C10 C11 . . 1.7(2) no
C8 N2 C11 O2 . . 179.3(2) no
C7 N2 C11 O2 . . -1.6(2) no
C8 N2 C11 C10 . . -0.6(2) no
C7 N2 C11 C10 . . 178.50(10) no
C12 C10 C11 O2 . . -0.3(3) no
C9 C10 C11 O2 . . 179.4(2) no
C12 C10 C11 N2 . . 179.60(10) no
C9 C10 C11 N2 . . -0.7(2) no
C9 C10 C12 C9 . 3_666 -0.8(2) no
C11 C10 C12 C9 . 3_666 178.90(10) no
